data_7716378
loop_
_publ_author_name
'Robson, Max E.'
'Johnson, Andrew L.'

_publ_section_title
;
 Zinc and cadmium thioamidate complexes: rational design of single-source
 precursors for the AACVD of ZnS.
;
_journal_issue 27
_journal_name_full 'Dalton transactions (Cambridge, England : 2003)'
_journal_page_first 11380
_journal_page_last 11392
_journal_paper_doi 10.1039/d4dt01278j
_journal_volume 53
_journal_year 2024
_chemical_formula_moiety 'C48 H96 Cd3 N6 S6, C4 H8 O'
_chemical_formula_sum 'C52 H104 Cd3 N6 O S6'
_chemical_formula_weight 1358.97
_chemical_properties_physical Air-sensitive
_space_group_crystal_system triclinic
_space_group_IT_number 2
_space_group_name_Hall '-P 1'
_space_group_name_H-M_alt 'P -1'
_atom_sites_solution_hydrogens geom
_atom_sites_solution_primary dual
_audit_creation_method SHELXL-2019/3
_audit_update_record
;
2024-04-25 deposited with the CCDC.	2024-06-17 downloaded from the CCDC.
;
_cell_angle_alpha 91.1994(19)
_cell_angle_beta 99.1325(16)
_cell_angle_gamma 101.580(2)
_cell_formula_units_Z 2
_cell_length_a 11.6481(2)
_cell_length_b 15.5456(4)
_cell_length_c 19.0812(4)
_cell_measurement_reflns_used 18520
_cell_measurement_temperature 150(2)
_cell_measurement_theta_max 30.1550
_cell_measurement_theta_min 3.4260
_cell_volume 3336.94(13)
_computing_cell_refinement 'CrysAlisPro 1.171.42.94a (Rigaku OD, 2023)'
_computing_data_collection 'CrysAlisPro 1.171.42.94a (Rigaku OD, 2023)'
_computing_data_reduction 'CrysAlisPro 1.171.42.94a (Rigaku OD, 2023)'
_computing_molecular_graphics 'ORTEP3 for Windows - Farrugia, L. J. J. Appl. Crystallogr. 1997, 30, 565'
_computing_publication_material
;
 'WinGX publication routines, Farrugia, 
 L. J., J. Appl. Crystallogr., 1999, 32, 837-838
;
_computing_structure_refinement
;
 SHELXL-2018/3 (Sheldrick, 2018)
 Sheldrick GM (2008) Acta Crystallogr A64:112--122 and 
 C. B. H\"ubschle, G. M. Sheldrick and B. Dittrich
 ShelXle: a Qt graphical user interface for SHELXL
 J. Appl. Cryst., 44, (2011) 1281-1284.
;
_computing_structure_solution
; 
 SHELXT
 Sheldrick, G. M. (2008). Acta Cryst. A64, 112-122.
;
_diffrn_ambient_environment N~2~
_diffrn_ambient_temperature 149.9(6)
_diffrn_detector 'CCD plate'
_diffrn_detector_area_resol_mean 16.1468
_diffrn_detector_type EosS2
_diffrn_measured_fraction_theta_full 0.998
_diffrn_measured_fraction_theta_max 0.870
_diffrn_measurement_device 'four-circle diffractometer'
_diffrn_measurement_device_type 'New Xcalibur, EosS2'
_diffrn_measurement_method '\w scans'
_diffrn_radiation_monochromator graphite
_diffrn_radiation_probe x-ray
_diffrn_radiation_type 'Mo K\a'
_diffrn_radiation_wavelength 0.71073
_diffrn_reflns_av_R_equivalents 0.0549
_diffrn_reflns_av_unetI/netI 0.0611
_diffrn_reflns_Laue_measured_fraction_full 0.998
_diffrn_reflns_Laue_measured_fraction_max 0.870
_diffrn_reflns_limit_h_max 15
_diffrn_reflns_limit_h_min -16
_diffrn_reflns_limit_k_max 21
_diffrn_reflns_limit_k_min -21
_diffrn_reflns_limit_l_max 26
_diffrn_reflns_limit_l_min -26
_diffrn_reflns_number 49391
_diffrn_reflns_point_group_measured_fraction_full 0.998
_diffrn_reflns_point_group_measured_fraction_max 0.870
_diffrn_reflns_theta_full 25.242
_diffrn_reflns_theta_max 30.421
_diffrn_reflns_theta_min 2.944
_diffrn_source 'fine-focus sealed X-ray tube'
_diffrn_source_type 'Enhance (Mo) X-ray Source'
_exptl_absorpt_coefficient_mu 1.171
_exptl_absorpt_correction_T_max 1.00000
_exptl_absorpt_correction_T_min 0.96529
_exptl_absorpt_correction_type multi-scan
_exptl_absorpt_process_details
;
CrysAlisPro 1.171.42.94a (Rigaku Oxford Diffraction, 2023)
Empirical absorption correction using spherical harmonics,
implemented in SCALE3 ABSPACK scaling algorithm.
;
_exptl_crystal_colour colourless
_exptl_crystal_density_diffrn 1.353
_exptl_crystal_description block
_exptl_crystal_F_000 1412
_exptl_crystal_size_max 0.250
_exptl_crystal_size_mid 0.150
_exptl_crystal_size_min 0.070
_refine_diff_density_max 0.789
_refine_diff_density_min -0.651
_refine_diff_density_rms 0.101
_refine_ls_extinction_method none
_refine_ls_goodness_of_fit_ref 1.047
_refine_ls_hydrogen_treatment constr
_refine_ls_matrix_type full
_refine_ls_number_parameters 643
_refine_ls_number_reflns 17582
_refine_ls_number_restraints 0
_refine_ls_restrained_S_all 1.047
_refine_ls_R_factor_all 0.0582
_refine_ls_R_factor_gt 0.0362
_refine_ls_shift/su_max 0.002
_refine_ls_shift/su_mean 0.000
_refine_ls_structure_factor_coef Fsqd
_refine_ls_weighting_details 'w=1/[\s^2^(Fo^2^)+(0.0257P)^2^+0.1099P] where P=(Fo^2^+2Fc^2^)/3'
_refine_ls_weighting_scheme calc
_refine_ls_wR_factor_gt 0.0729
_refine_ls_wR_factor_ref 0.0827
_reflns_Friedel_coverage 0.000
_reflns_number_gt 13361
_reflns_number_total 17582
_reflns_threshold_expression 'I > 2\s(I)'
_cod_data_source_file d4dt01278j2.cif
_cod_data_source_block e23alj36
_cod_depositor_comments 'Adding full bibliography for 7716374--7716379.cif.'
_cod_database_code 7716378
_shelx_shelxl_version_number 2019/3
_shelx_space_group_comment
;
The symmetry employed for this shelxl refinement is uniquely defined
by the following loop, which should always be used as a source of
symmetry information in preference to the above space-group names.
They are only intended as comments.
;
_shelx_estimated_absorpt_t_min 0.758
_shelx_estimated_absorpt_t_max 0.922
_oxdiff_exptl_absorpt_empirical_full_min 0.911
_oxdiff_exptl_absorpt_empirical_full_max 1.120
_oxdiff_exptl_absorpt_empirical_details
;
Empirical correction (ABSPACK) includes:
- Absorption correction using spherical harmonics
- Frame scaling
;

loop_
_space_group_symop_operation_xyz
'x, y, z'
'-x, -y, -z'

loop_
_atom_site_label
_atom_site_type_symbol
_atom_site_fract_x
_atom_site_fract_y
_atom_site_fract_z
_atom_site_U_iso_or_equiv
_atom_site_adp_type
_atom_site_occupancy
_atom_site_site_symmetry_order
_atom_site_calc_flag
_atom_site_refinement_flags_posn
_atom_site_refinement_flags_adp
_atom_site_refinement_flags_occupancy
_atom_site_disorder_assembly
_atom_site_disorder_group
Cd1 Cd 0.53661(2) 0.56737(2) 0.26051(2) 0.02024(5) Uani 1 1 d . . . . .
Cd2 Cd 0.68846(2) 0.40405(2) 0.22604(2) 0.01776(5) Uani 1 1 d . . . . .
Cd3 Cd 0.82012(2) 0.22172(2) 0.19115(2) 0.01846(5) Uani 1 1 d . . . . .
S1 S 0.48957(7) 0.71262(5) 0.21412(4) 0.02735(16) Uani 1 1 d . . . . .
S2 S 0.56908(6) 0.41078(5) 0.32661(3) 0.02078(14) Uani 1 1 d . . . . .
S3 S 0.68341(6) 0.54427(5) 0.16157(3) 0.02086(14) Uani 1 1 d . . . . .
S4 S 0.89857(5) 0.38607(4) 0.26781(3) 0.01889(14) Uani 1 1 d . . . . .
S5 S 0.60294(6) 0.26460(4) 0.14687(3) 0.01921(14) Uani 1 1 d . . . . .
S6 S 1.02070(6) 0.16987(5) 0.22132(4) 0.02509(15) Uani 1 1 d . . . . .
N1 N 0.42997(19) 0.64485(16) 0.32993(11) 0.0227(5) Uani 1 1 d . . . . .
N2 N 0.39635(18) 0.43522(15) 0.22924(11) 0.0205(5) Uani 1 1 d . . . . .
N3 N 0.74917(18) 0.63154(15) 0.28501(11) 0.0194(5) Uani 1 1 d . . . . .
N4 N 0.80991(18) 0.23490(15) 0.31612(11) 0.0189(5) Uani 1 1 d . . . . .
N5 N 0.77662(18) 0.27321(14) 0.07486(11) 0.0190(5) Uani 1 1 d . . . . .
N6 N 0.82179(19) 0.07638(15) 0.15373(11) 0.0210(5) Uani 1 1 d . . . . .
C1 C 0.4287(2) 0.71331(19) 0.29203(14) 0.0224(6) Uani 1 1 d . . . . .
C2 C 0.4253(2) 0.37865(19) 0.27260(14) 0.0204(6) Uani 1 1 d . . . . .
C3 C 0.7838(2) 0.62007(17) 0.22559(14) 0.0204(6) Uani 1 1 d . . . . .
C4 C 0.8689(2) 0.31208(18) 0.33615(13) 0.0175(5) Uani 1 1 d . . . . .
C5 C 0.6709(2) 0.28724(17) 0.07016(13) 0.0188(5) Uani 1 1 d . . . . .
C6 C 0.9319(2) 0.07476(19) 0.17533(14) 0.0240(6) Uani 1 1 d . . . . .
C7 C 0.3827(3) 0.7950(2) 0.30801(16) 0.0290(7) Uani 1 1 d . . . . .
H7 H 0.350389 0.787102 0.353502 0.035 Uiso 1 1 calc R U . . .
C8 C 0.2824(3) 0.8077(3) 0.2503(2) 0.0597(12) Uani 1 1 d . . . . .
H8A H 0.253684 0.860124 0.262884 0.090 Uiso 1 1 calc R U . . .
H8B H 0.217209 0.756057 0.245911 0.090 Uiso 1 1 calc R U . . .
H8C H 0.311642 0.815120 0.204957 0.090 Uiso 1 1 calc R U . . .
C9 C 0.4840(3) 0.8760(2) 0.3188(2) 0.0529(10) Uani 1 1 d . . . . .
H9A H 0.454987 0.926714 0.334995 0.079 Uiso 1 1 calc R U . . .
H9B H 0.512887 0.888127 0.273803 0.079 Uiso 1 1 calc R U . . .
H9C H 0.548948 0.865109 0.354633 0.079 Uiso 1 1 calc R U . . .
C10 C 0.3757(3) 0.6302(2) 0.39655(15) 0.0293(7) Uani 1 1 d . . . . .
C11 C 0.4411(3) 0.6966(3) 0.45770(16) 0.0460(10) Uani 1 1 d . . . . .
H11A H 0.412265 0.678749 0.501818 0.069 Uiso 1 1 calc R U . . .
H11B H 0.426140 0.755066 0.446889 0.069 Uiso 1 1 calc R U . . .
H11C H 0.526640 0.698205 0.463407 0.069 Uiso 1 1 calc R U . . .
C12 C 0.3912(3) 0.5387(3) 0.41650(17) 0.0470(10) Uani 1 1 d . . . . .
H12A H 0.362287 0.525295 0.461349 0.071 Uiso 1 1 calc R U . . .
H12B H 0.475580 0.536243 0.422076 0.071 Uiso 1 1 calc R U . . .
H12C H 0.345832 0.495548 0.378948 0.071 Uiso 1 1 calc R U . . .
C13 C 0.2419(2) 0.6291(2) 0.38189(16) 0.0368(8) Uani 1 1 d . . . . .
H13A H 0.205750 0.605650 0.422346 0.055 Uiso 1 1 calc R U . . .
H13B H 0.204996 0.591943 0.338904 0.055 Uiso 1 1 calc R U . . .
H13C H 0.229720 0.689156 0.375051 0.055 Uiso 1 1 calc R U . . .
C14 C 0.3518(2) 0.29013(19) 0.28693(14) 0.0240(6) Uani 1 1 d . . . . .
H14 H 0.271754 0.283181 0.256721 0.029 Uiso 1 1 calc R U . . .
C15 C 0.4045(3) 0.2130(2) 0.26784(18) 0.0375(8) Uani 1 1 d . . . . .
H15A H 0.351770 0.157985 0.276150 0.056 Uiso 1 1 calc R U . . .
H15B H 0.482568 0.217347 0.297411 0.056 Uiso 1 1 calc R U . . .
H15C H 0.413323 0.213866 0.217613 0.056 Uiso 1 1 calc R U . . .
C16 C 0.3337(3) 0.2881(2) 0.36455(16) 0.0390(8) Uani 1 1 d . . . . .
H16A H 0.275253 0.235215 0.370898 0.059 Uiso 1 1 calc R U . . .
H16B H 0.304955 0.340432 0.377299 0.059 Uiso 1 1 calc R U . . .
H16C H 0.409440 0.287377 0.395215 0.059 Uiso 1 1 calc R U . . .
C17 C 0.2854(2) 0.4199(2) 0.17464(15) 0.0270(6) Uani 1 1 d . . . . .
C18 C 0.1783(2) 0.4239(2) 0.21076(16) 0.0354(8) Uani 1 1 d . . . . .
H18A H 0.107707 0.421009 0.174484 0.053 Uiso 1 1 calc R U . . .
H18B H 0.193681 0.479106 0.239693 0.053 Uiso 1 1 calc R U . . .
H18C H 0.164834 0.374149 0.241255 0.053 Uiso 1 1 calc R U . . .
C19 C 0.3038(3) 0.4957(2) 0.12604(17) 0.0448(9) Uani 1 1 d . . . . .
H19A H 0.237689 0.486822 0.086089 0.067 Uiso 1 1 calc R U . . .
H19B H 0.378580 0.498314 0.107956 0.067 Uiso 1 1 calc R U . . .
H19C H 0.307146 0.550981 0.152693 0.067 Uiso 1 1 calc R U . . .
C20 C 0.2689(2) 0.3336(2) 0.12903(15) 0.0335(7) Uani 1 1 d . . . . .
H20A H 0.223013 0.338916 0.082185 0.050 Uiso 1 1 calc R U . . .
H20B H 0.226249 0.284709 0.152604 0.050 Uiso 1 1 calc R U . . .
H20C H 0.346872 0.322470 0.123375 0.050 Uiso 1 1 calc R U . . .
C21 C 0.8957(2) 0.66646(19) 0.19976(15) 0.0266(6) Uani 1 1 d . . . . .
H21 H 0.941112 0.711541 0.237573 0.032 Uiso 1 1 calc R U . . .
C22 C 0.9753(3) 0.6025(2) 0.18732(18) 0.0371(8) Uani 1 1 d . . . . .
H22A H 1.048733 0.634924 0.173421 0.056 Uiso 1 1 calc R U . . .
H22B H 0.933562 0.558584 0.149392 0.056 Uiso 1 1 calc R U . . .
H22C H 0.994709 0.572904 0.231176 0.056 Uiso 1 1 calc R U . . .
C23 C 0.8638(3) 0.7145(2) 0.13210(18) 0.0407(8) Uani 1 1 d . . . . .
H23A H 0.936264 0.750307 0.119615 0.061 Uiso 1 1 calc R U . . .
H23B H 0.809125 0.752491 0.140541 0.061 Uiso 1 1 calc R U . . .
H23C H 0.825599 0.671218 0.092986 0.061 Uiso 1 1 calc R U . . .
C24 C 0.8160(2) 0.6933(2) 0.34563(15) 0.0254(6) Uani 1 1 d . . . . .
C25 C 0.9419(2) 0.6782(2) 0.37128(16) 0.0332(7) Uani 1 1 d . . . . .
H25A H 0.975043 0.711335 0.416682 0.050 Uiso 1 1 calc R U . . .
H25B H 0.992517 0.698174 0.335921 0.050 Uiso 1 1 calc R U . . .
H25C H 0.938515 0.615369 0.377581 0.050 Uiso 1 1 calc R U . . .
C26 C 0.7440(3) 0.6715(2) 0.40600(15) 0.0393(8) Uani 1 1 d . . . . .
H26A H 0.782779 0.709123 0.448457 0.059 Uiso 1 1 calc R U . . .
H26B H 0.739587 0.609675 0.416753 0.059 Uiso 1 1 calc R U . . .
H26C H 0.663514 0.681763 0.391348 0.059 Uiso 1 1 calc R U . . .
C27 C 0.8176(3) 0.7885(2) 0.32610(17) 0.0390(8) Uani 1 1 d . . . . .
H27A H 0.850137 0.828034 0.368386 0.059 Uiso 1 1 calc R U . . .
H27B H 0.736446 0.795146 0.308024 0.059 Uiso 1 1 calc R U . . .
H27C H 0.867284 0.803361 0.289392 0.059 Uiso 1 1 calc R U . . .
C28 C 0.9236(2) 0.34925(19) 0.41093(14) 0.0241(6) Uani 1 1 d . . . . .
H28 H 0.906965 0.301392 0.444398 0.029 Uiso 1 1 calc R U . . .
C29 C 1.0590(2) 0.3778(2) 0.41652(16) 0.0390(8) Uani 1 1 d . . . . .
H29A H 1.094464 0.396877 0.465846 0.059 Uiso 1 1 calc R U . . .
H29B H 1.077465 0.426529 0.385689 0.059 Uiso 1 1 calc R U . . .
H29C H 1.091311 0.328131 0.401607 0.059 Uiso 1 1 calc R U . . .
C30 C 0.8687(3) 0.4249(2) 0.43240(15) 0.0336(7) Uani 1 1 d . . . . .
H30A H 0.904733 0.446777 0.481085 0.050 Uiso 1 1 calc R U . . .
H30B H 0.782901 0.404102 0.429962 0.050 Uiso 1 1 calc R U . . .
H30C H 0.883201 0.472457 0.399964 0.050 Uiso 1 1 calc R U . . .
C31 C 0.7773(3) 0.16270(19) 0.36450(15) 0.0262(6) Uani 1 1 d . . . . .
C32 C 0.6985(3) 0.0876(2) 0.31561(17) 0.0442(9) Uani 1 1 d . . . . .
H32A H 0.671709 0.037941 0.343971 0.066 Uiso 1 1 calc R U . . .
H32B H 0.743924 0.068997 0.281106 0.066 Uiso 1 1 calc R U . . .
H32C H 0.629420 0.107569 0.290363 0.066 Uiso 1 1 calc R U . . .
C33 C 0.8883(3) 0.1318(2) 0.39978(17) 0.0390(8) Uani 1 1 d . . . . .
H33A H 0.864661 0.079424 0.426072 0.059 Uiso 1 1 calc R U . . .
H33B H 0.938543 0.178665 0.432648 0.059 Uiso 1 1 calc R U . . .
H33C H 0.932815 0.117385 0.363210 0.059 Uiso 1 1 calc R U . . .
C34 C 0.7044(3) 0.1882(2) 0.41927(15) 0.0320(7) Uani 1 1 d . . . . .
H34A H 0.669746 0.135516 0.442020 0.048 Uiso 1 1 calc R U . . .
H34B H 0.640610 0.215079 0.395218 0.048 Uiso 1 1 calc R U . . .
H34C H 0.756313 0.230349 0.455423 0.048 Uiso 1 1 calc R U . . .
C35 C 0.5922(2) 0.31443(19) 0.00618(14) 0.0224(6) Uani 1 1 d . . . . .
H35 H 0.640887 0.326599 -0.032565 0.027 Uiso 1 1 calc R U . . .
C36 C 0.4888(3) 0.2375(2) -0.02050(16) 0.0360(8) Uani 1 1 d . . . . .
H36A H 0.442711 0.252522 -0.064430 0.054 Uiso 1 1 calc R U . . .
H36B H 0.437441 0.225690 0.015689 0.054 Uiso 1 1 calc R U . . .
H36C H 0.519926 0.185123 -0.029846 0.054 Uiso 1 1 calc R U . . .
C37 C 0.5469(3) 0.3972(2) 0.02108(15) 0.0302(7) Uani 1 1 d . . . . .
H37A H 0.496003 0.410333 -0.021660 0.045 Uiso 1 1 calc R U . . .
H37B H 0.614535 0.446621 0.034372 0.045 Uiso 1 1 calc R U . . .
H37C H 0.501077 0.387920 0.060109 0.045 Uiso 1 1 calc R U . . .
C38 C 0.8511(2) 0.2863(2) 0.01729(14) 0.0249(6) Uani 1 1 d . . . . .
C39 C 0.8882(3) 0.3846(2) 0.00746(18) 0.0429(9) Uani 1 1 d . . . . .
H39A H 0.943496 0.394003 -0.026667 0.064 Uiso 1 1 calc R U . . .
H39B H 0.927097 0.414864 0.053206 0.064 Uiso 1 1 calc R U . . .
H39C H 0.817672 0.408078 -0.010471 0.064 Uiso 1 1 calc R U . . .
C40 C 0.7917(3) 0.2340(2) -0.05255(15) 0.0392(8) Uani 1 1 d . . . . .
H40A H 0.851446 0.231860 -0.082996 0.059 Uiso 1 1 calc R U . . .
H40B H 0.730103 0.262650 -0.076961 0.059 Uiso 1 1 calc R U . . .
H40C H 0.755466 0.174036 -0.042332 0.059 Uiso 1 1 calc R U . . .
C41 C 0.9621(2) 0.2508(2) 0.04535(16) 0.0369(8) Uani 1 1 d . . . . .
H41A H 1.016363 0.259213 0.010583 0.055 Uiso 1 1 calc R U . . .
H41B H 0.939110 0.188025 0.053072 0.055 Uiso 1 1 calc R U . . .
H41C H 1.001918 0.282562 0.090379 0.055 Uiso 1 1 calc R U . . .
C42 C 0.9937(3) -0.0006(2) 0.16562(17) 0.0379(8) Uani 1 1 d . . . . .
H42 H 0.932870 -0.051333 0.141005 0.045 Uiso 1 1 calc R U . . .
C43 C 1.0892(4) 0.0255(3) 0.1177(2) 0.0708(14) Uani 1 1 d . . . . .
H43A H 1.123702 -0.025291 0.108575 0.106 Uiso 1 1 calc R U . . .
H43B H 1.151782 0.073590 0.141693 0.106 Uiso 1 1 calc R U . . .
H43C H 1.052495 0.044810 0.072560 0.106 Uiso 1 1 calc R U . . .
C44 C 1.0477(4) -0.0301(3) 0.2367(2) 0.0606(11) Uani 1 1 d . . . . .
H44A H 1.076582 -0.083986 0.228918 0.091 Uiso 1 1 calc R U . . .
H44B H 0.987157 -0.041546 0.267494 0.091 Uiso 1 1 calc R U . . .
H44C H 1.114075 0.016176 0.259350 0.091 Uiso 1 1 calc R U . . .
C45 C 0.7301(3) 0.00187(19) 0.11561(15) 0.0289(7) Uani 1 1 d . . . . .
C46 C 0.6155(3) 0.0370(2) 0.10117(18) 0.0413(8) Uani 1 1 d . . . . .
H46A H 0.550889 -0.009240 0.076580 0.062 Uiso 1 1 calc R U . . .
H46B H 0.627015 0.087603 0.071361 0.062 Uiso 1 1 calc R U . . .
H46C H 0.595159 0.055241 0.146335 0.062 Uiso 1 1 calc R U . . .
C47 C 0.7594(3) -0.0242(2) 0.04320(16) 0.0446(9) Uani 1 1 d . . . . .
H47A H 0.689967 -0.063903 0.015784 0.067 Uiso 1 1 calc R U . . .
H47B H 0.826601 -0.053900 0.050721 0.067 Uiso 1 1 calc R U . . .
H47C H 0.780107 0.028746 0.017012 0.067 Uiso 1 1 calc R U . . .
C48 C 0.7085(3) -0.0766(2) 0.16259(16) 0.0379(8) Uani 1 1 d . . . . .
H48A H 0.643790 -0.122450 0.137569 0.057 Uiso 1 1 calc R U . . .
H48B H 0.686750 -0.057403 0.207057 0.057 Uiso 1 1 calc R U . . .
H48C H 0.781047 -0.099973 0.173195 0.057 Uiso 1 1 calc R U . . .
O1 O 0.6639(4) 0.0303(3) 0.5541(2) 0.1197(14) Uani 1 1 d . . . . .
C51 C 0.7826(6) 0.0432(5) 0.5839(3) 0.129(3) Uani 1 1 d . . . . .
H51A H 0.790900 0.048249 0.636379 0.155 Uiso 1 1 calc R U . . .
H51B H 0.826572 0.098649 0.568038 0.155 Uiso 1 1 calc R U . . .
C52 C 0.8342(5) -0.0327(4) 0.5621(3) 0.0924(18) Uani 1 1 d . . . . .
H52A H 0.855429 -0.067522 0.603177 0.111 Uiso 1 1 calc R U . . .
H52B H 0.905527 -0.011958 0.540019 0.111 Uiso 1 1 calc R U . . .
C53 C 0.7319(5) -0.0863(4) 0.5079(3) 0.0901(16) Uani 1 1 d . . . . .
H53A H 0.739427 -0.069967 0.458706 0.108 Uiso 1 1 calc R U . . .
H53B H 0.728176 -0.150278 0.511202 0.108 Uiso 1 1 calc R U . . .
C54 C 0.6276(6) -0.0605(4) 0.5305(4) 0.111(2) Uani 1 1 d . . . . .
H54A H 0.560665 -0.068775 0.490216 0.133 Uiso 1 1 calc R U . . .
H54B H 0.601930 -0.096552 0.569506 0.133 Uiso 1 1 calc R U . . .

loop_
_atom_site_aniso_label
_atom_site_aniso_U_11
_atom_site_aniso_U_22
_atom_site_aniso_U_33
_atom_site_aniso_U_23
_atom_site_aniso_U_13
_atom_site_aniso_U_12
Cd1 0.01742(10) 0.02132(10) 0.02407(11) 0.00272(8) 0.00667(8) 0.00626(8)
Cd2 0.01714(10) 0.01814(10) 0.01908(10) 0.00015(8) 0.00386(7) 0.00558(8)
Cd3 0.02098(10) 0.01881(10) 0.01612(9) -0.00039(8) 0.00205(7) 0.00634(8)
S1 0.0332(4) 0.0263(4) 0.0276(4) 0.0064(3) 0.0111(3) 0.0126(3)
S2 0.0157(3) 0.0277(4) 0.0194(3) 0.0026(3) 0.0036(3) 0.0049(3)
S3 0.0232(3) 0.0195(3) 0.0201(3) 0.0021(3) 0.0039(3) 0.0046(3)
S4 0.0156(3) 0.0213(3) 0.0198(3) 0.0037(3) 0.0037(3) 0.0032(3)
S5 0.0191(3) 0.0189(3) 0.0187(3) -0.0009(3) 0.0035(3) 0.0021(3)
S6 0.0202(3) 0.0287(4) 0.0261(4) -0.0004(3) 0.0019(3) 0.0062(3)
N1 0.0188(11) 0.0301(13) 0.0215(12) 0.0007(10) 0.0063(9) 0.0082(10)
N2 0.0136(10) 0.0251(12) 0.0240(12) 0.0043(10) 0.0052(9) 0.0052(9)
N3 0.0187(11) 0.0202(12) 0.0207(11) 0.0013(10) 0.0051(9) 0.0059(9)
N4 0.0198(11) 0.0202(11) 0.0181(11) 0.0020(9) 0.0052(9) 0.0061(9)
N5 0.0207(11) 0.0192(11) 0.0164(11) -0.0002(9) 0.0039(9) 0.0019(9)
N6 0.0264(12) 0.0161(11) 0.0209(11) -0.0011(9) 0.0024(10) 0.0063(10)
C1 0.0165(13) 0.0287(15) 0.0199(13) -0.0031(12) -0.0001(11) 0.0030(11)
C2 0.0136(12) 0.0267(15) 0.0222(13) 0.0013(12) 0.0064(11) 0.0047(11)
C3 0.0167(13) 0.0166(13) 0.0282(14) 0.0028(11) 0.0030(11) 0.0043(10)
C4 0.0150(12) 0.0226(14) 0.0167(12) 0.0019(11) 0.0031(10) 0.0076(11)
C5 0.0214(13) 0.0184(13) 0.0150(12) -0.0029(11) 0.0019(10) 0.0017(11)
C6 0.0313(15) 0.0212(14) 0.0220(14) 0.0040(12) 0.0071(12) 0.0086(12)
C7 0.0296(16) 0.0305(17) 0.0292(16) -0.0038(13) 0.0035(13) 0.0133(13)
C8 0.066(3) 0.070(3) 0.053(2) -0.014(2) -0.010(2) 0.054(2)
C9 0.060(2) 0.0310(19) 0.070(3) -0.0126(19) 0.027(2) 0.0041(18)
C10 0.0276(15) 0.0408(18) 0.0242(15) 0.0043(14) 0.0111(12) 0.0129(14)
C11 0.0374(19) 0.079(3) 0.0240(16) -0.0072(18) 0.0103(14) 0.0145(19)
C12 0.060(2) 0.060(3) 0.0368(19) 0.0207(18) 0.0306(17) 0.030(2)
C13 0.0282(16) 0.049(2) 0.0362(18) 0.0006(16) 0.0134(14) 0.0085(15)
C14 0.0171(13) 0.0278(15) 0.0274(15) 0.0071(13) 0.0051(11) 0.0033(12)
C15 0.0353(18) 0.0270(17) 0.052(2) 0.0091(16) 0.0139(16) 0.0053(14)
C16 0.0410(19) 0.0387(19) 0.0381(18) 0.0130(16) 0.0192(15) -0.0011(16)
C17 0.0157(13) 0.0368(17) 0.0272(15) 0.0083(13) 0.0005(11) 0.0042(12)
C18 0.0201(15) 0.048(2) 0.0397(18) 0.0007(16) 0.0015(13) 0.0135(14)
C19 0.0334(18) 0.050(2) 0.0423(19) 0.0206(18) -0.0120(15) 0.0011(16)
C20 0.0203(15) 0.049(2) 0.0282(16) 0.0003(15) 0.0019(12) 0.0031(14)
C21 0.0235(14) 0.0223(14) 0.0348(16) 0.0019(13) 0.0120(13) 0.0009(12)
C22 0.0267(16) 0.0360(18) 0.053(2) 0.0038(16) 0.0204(15) 0.0061(14)
C23 0.046(2) 0.0318(18) 0.050(2) 0.0160(16) 0.0263(17) 0.0049(15)
C24 0.0219(14) 0.0277(15) 0.0250(14) -0.0060(13) 0.0018(12) 0.0041(12)
C25 0.0238(15) 0.0364(18) 0.0357(17) -0.0026(15) -0.0029(13) 0.0037(13)
C26 0.0306(17) 0.061(2) 0.0236(16) -0.0060(16) 0.0040(13) 0.0052(16)
C27 0.046(2) 0.0285(17) 0.0397(19) -0.0097(15) 0.0005(16) 0.0070(15)
C28 0.0225(14) 0.0300(16) 0.0176(13) -0.0003(12) 0.0009(11) 0.0017(12)
C29 0.0229(15) 0.060(2) 0.0276(16) -0.0053(16) -0.0054(13) 0.0021(15)
C30 0.0407(18) 0.0315(17) 0.0256(15) -0.0100(14) 0.0059(14) 0.0018(14)
C31 0.0321(16) 0.0228(15) 0.0247(15) 0.0051(12) 0.0086(12) 0.0045(13)
C32 0.066(2) 0.0260(17) 0.0342(18) -0.0031(15) 0.0175(17) -0.0125(17)
C33 0.052(2) 0.0364(19) 0.0380(18) 0.0182(16) 0.0149(16) 0.0228(16)
C34 0.0326(16) 0.0370(18) 0.0288(16) 0.0069(14) 0.0122(13) 0.0068(14)
C35 0.0227(14) 0.0268(15) 0.0168(13) 0.0007(12) -0.0006(11) 0.0056(12)
C36 0.0361(17) 0.0350(18) 0.0301(16) -0.0016(14) -0.0104(14) 0.0041(15)
C37 0.0357(17) 0.0346(17) 0.0223(15) 0.0017(13) -0.0006(13) 0.0159(14)
C38 0.0222(14) 0.0354(17) 0.0176(13) 0.0056(12) 0.0053(11) 0.0055(13)
C39 0.0386(19) 0.045(2) 0.043(2) 0.0176(17) 0.0120(16) -0.0007(16)
C40 0.0338(17) 0.058(2) 0.0274(16) -0.0057(16) 0.0048(14) 0.0144(16)
C41 0.0262(16) 0.061(2) 0.0270(16) 0.0088(16) 0.0097(13) 0.0128(16)
C42 0.0390(18) 0.0343(18) 0.045(2) -0.0045(16) 0.0049(15) 0.0215(15)
C43 0.067(3) 0.080(3) 0.084(3) -0.009(3) 0.039(3) 0.040(3)
C44 0.060(3) 0.048(2) 0.077(3) 0.008(2) -0.008(2) 0.035(2)
C45 0.0359(17) 0.0208(15) 0.0274(15) -0.0034(13) 0.0007(13) 0.0037(13)
C46 0.0335(17) 0.0254(17) 0.056(2) -0.0098(16) -0.0104(16) -0.0010(14)
C47 0.061(2) 0.040(2) 0.0272(17) -0.0075(16) 0.0059(16) 0.0007(18)
C48 0.053(2) 0.0209(15) 0.0345(18) -0.0034(14) 0.0045(15) -0.0022(15)
O1 0.132(4) 0.118(4) 0.130(4) 0.018(3) 0.044(3) 0.055(3)
C51 0.150(6) 0.179(8) 0.066(3) -0.023(4) -0.045(4) 0.105(6)
C52 0.091(4) 0.127(5) 0.079(4) 0.031(4) 0.014(3) 0.066(4)
C53 0.124(5) 0.071(4) 0.081(4) 0.014(3) 0.025(4) 0.027(4)
C54 0.123(5) 0.074(4) 0.143(6) 0.021(4) 0.027(5) 0.032(4)

loop_
_atom_type_symbol
_atom_type_description
_atom_type_scat_dispersion_real
_atom_type_scat_dispersion_imag
_atom_type_scat_source
C C 0.0033 0.0016 'International Tables Vol C Tables 4.2.6.8 and 6.1.1.4'
H H 0.0000 0.0000 'International Tables Vol C Tables 4.2.6.8 and 6.1.1.4'
Cd Cd -0.8075 1.2024 'International Tables Vol C Tables 4.2.6.8 and 6.1.1.4'
N N 0.0061 0.0033 'International Tables Vol C Tables 4.2.6.8 and 6.1.1.4'
S S 0.1246 0.1234 'International Tables Vol C Tables 4.2.6.8 and 6.1.1.4'
O O 0.0106 0.0060 'International Tables Vol C Tables 4.2.6.8 and 6.1.1.4'

loop_
_geom_angle_atom_site_label_1
_geom_angle_atom_site_label_2
_geom_angle_atom_site_label_3
_geom_angle
_geom_angle_site_symmetry_1
_geom_angle_site_symmetry_3
_geom_angle_publ_flag
N2 Cd1 N1 100.72(7) . . ?
N2 Cd1 N3 143.78(7) . . ?
N1 Cd1 N3 110.62(7) . . ?
N2 Cd1 S1 119.65(6) . . ?
N1 Cd1 S1 62.88(6) . . ?
N3 Cd1 S1 91.33(6) . . ?
N2 Cd1 S3 96.57(5) . . ?
N1 Cd1 S3 157.37(6) . . ?
N3 Cd1 S3 59.39(5) . . ?
S1 Cd1 S3 95.84(2) . . ?
N2 Cd1 S2 59.54(6) . . ?
N1 Cd1 S2 109.04(6) . . ?
N3 Cd1 S2 92.44(5) . . ?
S1 Cd1 S2 171.89(2) . . ?
S3 Cd1 S2 92.26(2) . . ?
S4 Cd2 S3 111.74(2) . . ?
S4 Cd2 S5 101.55(2) . . ?
S3 Cd2 S5 113.71(2) . . ?
S4 Cd2 S2 113.72(2) . . ?
S3 Cd2 S2 105.97(2) . . ?
S5 Cd2 S2 110.36(2) . . ?
N6 Cd3 N5 96.22(7) . . ?
N6 Cd3 N4 111.94(8) . . ?
N5 Cd3 N4 148.41(7) . . ?
N6 Cd3 S6 62.95(6) . . ?
N5 Cd3 S6 116.15(5) . . ?
N4 Cd3 S6 90.19(5) . . ?
N6 Cd3 S5 111.83(6) . . ?
N5 Cd3 S5 60.36(5) . . ?
N4 Cd3 S5 94.71(5) . . ?
S6 Cd3 S5 174.00(2) . . ?
N6 Cd3 S4 158.12(6) . . ?
N5 Cd3 S4 98.67(5) . . ?
N4 Cd3 S4 59.36(5) . . ?
S6 Cd3 S4 95.96(2) . . ?
S5 Cd3 S4 89.52(2) . . ?
C1 S1 Cd1 82.04(10) . . ?
C2 S2 Cd2 96.27(8) . . ?
C2 S2 Cd1 77.01(9) . . ?
Cd2 S2 Cd1 80.359(19) . . ?
C3 S3 Cd2 99.10(9) . . ?
C3 S3 Cd1 78.76(8) . . ?
Cd2 S3 Cd1 81.255(19) . . ?
C4 S4 Cd2 97.96(8) . . ?
C4 S4 Cd3 77.38(9) . . ?
Cd2 S4 Cd3 83.829(19) . . ?
C5 S5 Cd2 102.44(9) . . ?
C5 S5 Cd3 79.26(9) . . ?
Cd2 S5 Cd3 84.87(2) . . ?
C6 S6 Cd3 80.15(10) . . ?
C1 N1 C10 124.8(2) . . ?
C1 N1 Cd1 98.44(16) . . ?
C10 N1 Cd1 136.75(18) . . ?
C2 N2 C17 124.7(2) . . ?
C2 N2 Cd1 107.09(17) . . ?
C17 N2 Cd1 127.94(17) . . ?
C3 N3 C24 125.9(2) . . ?
C3 N3 Cd1 103.67(17) . . ?
C24 N3 Cd1 127.99(15) . . ?
C4 N4 C31 125.2(2) . . ?
C4 N4 Cd3 104.34(16) . . ?
C31 N4 Cd3 127.91(17) . . ?
C5 N5 C38 125.3(2) . . ?
C5 N5 Cd3 104.92(16) . . ?
C38 N5 Cd3 129.79(16) . . ?
C6 N6 C45 125.6(2) . . ?
C6 N6 Cd3 100.09(17) . . ?
C45 N6 Cd3 134.35(17) . . ?
N1 C1 C7 127.8(2) . . ?
N1 C1 S1 116.5(2) . . ?
C7 C1 S1 115.7(2) . . ?
N2 C2 C14 128.7(2) . . ?
N2 C2 S2 115.2(2) . . ?
C14 C2 S2 116.0(2) . . ?
N3 C3 C21 129.0(3) . . ?
N3 C3 S3 116.24(19) . . ?
C21 C3 S3 114.6(2) . . ?
N4 C4 C28 128.7(2) . . ?
N4 C4 S4 116.68(19) . . ?
C28 C4 S4 114.59(19) . . ?
N5 C5 C35 128.9(2) . . ?
N5 C5 S5 115.46(19) . . ?
C35 C5 S5 115.47(18) . . ?
N6 C6 C42 127.3(3) . . ?
N6 C6 S6 116.8(2) . . ?
C42 C6 S6 116.0(2) . . ?
C1 C7 C8 111.7(2) . . ?
C1 C7 C9 110.5(2) . . ?
C8 C7 C9 111.1(3) . . ?
C1 C7 H7 107.8 . . ?
C8 C7 H7 107.8 . . ?
C9 C7 H7 107.8 . . ?
C7 C8 H8A 109.5 . . ?
C7 C8 H8B 109.5 . . ?
H8A C8 H8B 109.5 . . ?
C7 C8 H8C 109.5 . . ?
H8A C8 H8C 109.5 . . ?
H8B C8 H8C 109.5 . . ?
C7 C9 H9A 109.5 . . ?
C7 C9 H9B 109.5 . . ?
H9A C9 H9B 109.5 . . ?
C7 C9 H9C 109.5 . . ?
H9A C9 H9C 109.5 . . ?
H9B C9 H9C 109.5 . . ?
N1 C10 C12 104.2(2) . . ?
N1 C10 C13 111.4(2) . . ?
C12 C10 C13 107.9(3) . . ?
N1 C10 C11 112.1(2) . . ?
C12 C10 C11 109.0(3) . . ?
C13 C10 C11 111.8(2) . . ?
C10 C11 H11A 109.5 . . ?
C10 C11 H11B 109.5 . . ?
H11A C11 H11B 109.5 . . ?
C10 C11 H11C 109.5 . . ?
H11A C11 H11C 109.5 . . ?
H11B C11 H11C 109.5 . . ?
C10 C12 H12A 109.5 . . ?
C10 C12 H12B 109.5 . . ?
H12A C12 H12B 109.5 . . ?
C10 C12 H12C 109.5 . . ?
H12A C12 H12C 109.5 . . ?
H12B C12 H12C 109.5 . . ?
C10 C13 H13A 109.5 . . ?
C10 C13 H13B 109.5 . . ?
H13A C13 H13B 109.5 . . ?
C10 C13 H13C 109.5 . . ?
H13A C13 H13C 109.5 . . ?
H13B C13 H13C 109.5 . . ?
C15 C14 C2 113.2(2) . . ?
C15 C14 C16 110.1(2) . . ?
C2 C14 C16 110.6(2) . . ?
C15 C14 H14 107.6 . . ?
C2 C14 H14 107.6 . . ?
C16 C14 H14 107.6 . . ?
C14 C15 H15A 109.5 . . ?
C14 C15 H15B 109.5 . . ?
H15A C15 H15B 109.5 . . ?
C14 C15 H15C 109.5 . . ?
H15A C15 H15C 109.5 . . ?
H15B C15 H15C 109.5 . . ?
C14 C16 H16A 109.5 . . ?
C14 C16 H16B 109.5 . . ?
H16A C16 H16B 109.5 . . ?
C14 C16 H16C 109.5 . . ?
H16A C16 H16C 109.5 . . ?
H16B C16 H16C 109.5 . . ?
N2 C17 C19 105.0(2) . . ?
N2 C17 C18 109.8(2) . . ?
C19 C17 C18 109.2(3) . . ?
N2 C17 C20 112.2(2) . . ?
C19 C17 C20 107.8(2) . . ?
C18 C17 C20 112.6(2) . . ?
C17 C18 H18A 109.5 . . ?
C17 C18 H18B 109.5 . . ?
H18A C18 H18B 109.5 . . ?
C17 C18 H18C 109.5 . . ?
H18A C18 H18C 109.5 . . ?
H18B C18 H18C 109.5 . . ?
C17 C19 H19A 109.5 . . ?
C17 C19 H19B 109.5 . . ?
H19A C19 H19B 109.5 . . ?
C17 C19 H19C 109.5 . . ?
H19A C19 H19C 109.5 . . ?
H19B C19 H19C 109.5 . . ?
C17 C20 H20A 109.5 . . ?
C17 C20 H20B 109.5 . . ?
H20A C20 H20B 109.5 . . ?
C17 C20 H20C 109.5 . . ?
H20A C20 H20C 109.5 . . ?
H20B C20 H20C 109.5 . . ?
C3 C21 C22 111.5(2) . . ?
C3 C21 C23 110.4(2) . . ?
C22 C21 C23 111.0(2) . . ?
C3 C21 H21 107.9 . . ?
C22 C21 H21 107.9 . . ?
C23 C21 H21 107.9 . . ?
C21 C22 H22A 109.5 . . ?
C21 C22 H22B 109.5 . . ?
H22A C22 H22B 109.5 . . ?
C21 C22 H22C 109.5 . . ?
H22A C22 H22C 109.5 . . ?
H22B C22 H22C 109.5 . . ?
C21 C23 H23A 109.5 . . ?
C21 C23 H23B 109.5 . . ?
H23A C23 H23B 109.5 . . ?
C21 C23 H23C 109.5 . . ?
H23A C23 H23C 109.5 . . ?
H23B C23 H23C 109.5 . . ?
N3 C24 C27 110.1(2) . . ?
N3 C24 C26 104.2(2) . . ?
C27 C24 C26 109.6(3) . . ?
N3 C24 C25 113.1(2) . . ?
C27 C24 C25 111.7(2) . . ?
C26 C24 C25 107.8(2) . . ?
C24 C25 H25A 109.5 . . ?
C24 C25 H25B 109.5 . . ?
H25A C25 H25B 109.5 . . ?
C24 C25 H25C 109.5 . . ?
H25A C25 H25C 109.5 . . ?
H25B C25 H25C 109.5 . . ?
C24 C26 H26A 109.5 . . ?
C24 C26 H26B 109.5 . . ?
H26A C26 H26B 109.5 . . ?
C24 C26 H26C 109.5 . . ?
H26A C26 H26C 109.5 . . ?
H26B C26 H26C 109.5 . . ?
C24 C27 H27A 109.5 . . ?
C24 C27 H27B 109.5 . . ?
H27A C27 H27B 109.5 . . ?
C24 C27 H27C 109.5 . . ?
H27A C27 H27C 109.5 . . ?
H27B C27 H27C 109.5 . . ?
C4 C28 C30 111.4(2) . . ?
C4 C28 C29 109.8(2) . . ?
C30 C28 C29 111.4(3) . . ?
C4 C28 H28 108.0 . . ?
C30 C28 H28 108.0 . . ?
C29 C28 H28 108.0 . . ?
C28 C29 H29A 109.5 . . ?
C28 C29 H29B 109.5 . . ?
H29A C29 H29B 109.5 . . ?
C28 C29 H29C 109.5 . . ?
H29A C29 H29C 109.5 . . ?
H29B C29 H29C 109.5 . . ?
C28 C30 H30A 109.5 . . ?
C28 C30 H30B 109.5 . . ?
H30A C30 H30B 109.5 . . ?
C28 C30 H30C 109.5 . . ?
H30A C30 H30C 109.5 . . ?
H30B C30 H30C 109.5 . . ?
N4 C31 C32 104.7(2) . . ?
N4 C31 C33 110.4(2) . . ?
C32 C31 C33 108.5(3) . . ?
N4 C31 C34 112.6(2) . . ?
C32 C31 C34 108.0(2) . . ?
C33 C31 C34 112.2(2) . . ?
C31 C32 H32A 109.5 . . ?
C31 C32 H32B 109.5 . . ?
H32A C32 H32B 109.5 . . ?
C31 C32 H32C 109.5 . . ?
H32A C32 H32C 109.5 . . ?
H32B C32 H32C 109.5 . . ?
C31 C33 H33A 109.5 . . ?
C31 C33 H33B 109.5 . . ?
H33A C33 H33B 109.5 . . ?
C31 C33 H33C 109.5 . . ?
H33A C33 H33C 109.5 . . ?
H33B C33 H33C 109.5 . . ?
C31 C34 H34A 109.5 . . ?
C31 C34 H34B 109.5 . . ?
H34A C34 H34B 109.5 . . ?
C31 C34 H34C 109.5 . . ?
H34A C34 H34C 109.5 . . ?
H34B C34 H34C 109.5 . . ?
C37 C35 C5 113.6(2) . . ?
C37 C35 C36 110.9(2) . . ?
C5 C35 C36 109.2(2) . . ?
C37 C35 H35 107.6 . . ?
C5 C35 H35 107.6 . . ?
C36 C35 H35 107.6 . . ?
C35 C36 H36A 109.5 . . ?
C35 C36 H36B 109.5 . . ?
H36A C36 H36B 109.5 . . ?
C35 C36 H36C 109.5 . . ?
H36A C36 H36C 109.5 . . ?
H36B C36 H36C 109.5 . . ?
C35 C37 H37A 109.5 . . ?
C35 C37 H37B 109.5 . . ?
H37A C37 H37B 109.5 . . ?
C35 C37 H37C 109.5 . . ?
H37A C37 H37C 109.5 . . ?
H37B C37 H37C 109.5 . . ?
N5 C38 C39 109.0(2) . . ?
N5 C38 C41 105.2(2) . . ?
C39 C38 C41 108.7(3) . . ?
N5 C38 C40 113.6(2) . . ?
C39 C38 C40 112.6(3) . . ?
C41 C38 C40 107.3(3) . . ?
C38 C39 H39A 109.5 . . ?
C38 C39 H39B 109.5 . . ?
H39A C39 H39B 109.5 . . ?
C38 C39 H39C 109.5 . . ?
H39A C39 H39C 109.5 . . ?
H39B C39 H39C 109.5 . . ?
C38 C40 H40A 109.5 . . ?
C38 C40 H40B 109.5 . . ?
H40A C40 H40B 109.5 . . ?
C38 C40 H40C 109.5 . . ?
H40A C40 H40C 109.5 . . ?
H40B C40 H40C 109.5 . . ?
C38 C41 H41A 109.5 . . ?
C38 C41 H41B 109.5 . . ?
H41A C41 H41B 109.5 . . ?
C38 C41 H41C 109.5 . . ?
H41A C41 H41C 109.5 . . ?
H41B C41 H41C 109.5 . . ?
C6 C42 C44 111.6(3) . . ?
C6 C42 C43 110.3(3) . . ?
C44 C42 C43 111.0(3) . . ?
C6 C42 H42 107.9 . . ?
C44 C42 H42 107.9 . . ?
C43 C42 H42 107.9 . . ?
C42 C43 H43A 109.5 . . ?
C42 C43 H43B 109.5 . . ?
H43A C43 H43B 109.5 . . ?
C42 C43 H43C 109.5 . . ?
H43A C43 H43C 109.5 . . ?
H43B C43 H43C 109.5 . . ?
C42 C44 H44A 109.5 . . ?
C42 C44 H44B 109.5 . . ?
H44A C44 H44B 109.5 . . ?
C42 C44 H44C 109.5 . . ?
H44A C44 H44C 109.5 . . ?
H44B C44 H44C 109.5 . . ?
N6 C45 C46 105.2(2) . . ?
N6 C45 C48 111.4(2) . . ?
C46 C45 C48 107.7(3) . . ?
N6 C45 C47 112.2(2) . . ?
C46 C45 C47 107.4(3) . . ?
C48 C45 C47 112.4(3) . . ?
C45 C46 H46A 109.5 . . ?
C45 C46 H46B 109.5 . . ?
H46A C46 H46B 109.5 . . ?
C45 C46 H46C 109.5 . . ?
H46A C46 H46C 109.5 . . ?
H46B C46 H46C 109.5 . . ?
C45 C47 H47A 109.5 . . ?
C45 C47 H47B 109.5 . . ?
H47A C47 H47B 109.5 . . ?
C45 C47 H47C 109.5 . . ?
H47A C47 H47C 109.5 . . ?
H47B C47 H47C 109.5 . . ?
C45 C48 H48A 109.5 . . ?
C45 C48 H48B 109.5 . . ?
H48A C48 H48B 109.5 . . ?
C45 C48 H48C 109.5 . . ?
H48A C48 H48C 109.5 . . ?
H48B C48 H48C 109.5 . . ?
C51 O1 C54 106.4(5) . . ?
O1 C51 C52 110.1(5) . . ?
O1 C51 H51A 109.6 . . ?
C52 C51 H51A 109.6 . . ?
O1 C51 H51B 109.6 . . ?
C52 C51 H51B 109.6 . . ?
H51A C51 H51B 108.2 . . ?
C51 C52 C53 102.6(4) . . ?
C51 C52 H52A 111.2 . . ?
C53 C52 H52A 111.2 . . ?
C51 C52 H52B 111.2 . . ?
C53 C52 H52B 111.2 . . ?
H52A C52 H52B 109.2 . . ?
C54 C53 C52 101.7(5) . . ?
C54 C53 H53A 111.4 . . ?
C52 C53 H53A 111.4 . . ?
C54 C53 H53B 111.4 . . ?
C52 C53 H53B 111.4 . . ?
H53A C53 H53B 109.3 . . ?
O1 C54 C53 106.5(5) . . ?
O1 C54 H54A 110.4 . . ?
C53 C54 H54A 110.4 . . ?
O1 C54 H54B 110.4 . . ?
C53 C54 H54B 110.4 . . ?
H54A C54 H54B 108.6 . . ?

loop_
_geom_bond_atom_site_label_1
_geom_bond_atom_site_label_2
_geom_bond_distance
_geom_bond_site_symmetry_2
_geom_bond_publ_flag
Cd1 N2 2.353(2) . ?
Cd1 N1 2.409(2) . ?
Cd1 N3 2.442(2) . ?
Cd1 S1 2.5707(8) . ?
Cd1 S3 2.8035(7) . ?
Cd1 S2 2.8296(7) . ?
Cd2 S4 2.5234(7) . ?
Cd2 S3 2.5316(7) . ?
Cd2 S5 2.5480(7) . ?
Cd2 S2 2.5543(7) . ?
Cd3 N6 2.360(2) . ?
Cd3 N5 2.388(2) . ?
Cd3 N4 2.413(2) . ?
Cd3 S6 2.6055(7) . ?
Cd3 S5 2.7532(7) . ?
Cd3 S4 2.8257(7) . ?
S1 C1 1.746(3) . ?
S2 C2 1.792(3) . ?
S3 C3 1.784(3) . ?
S4 C4 1.786(3) . ?
S5 C5 1.781(3) . ?
S6 C6 1.752(3) . ?
N1 C1 1.300(4) . ?
N1 C10 1.509(3) . ?
N2 C2 1.278(3) . ?
N2 C17 1.500(3) . ?
N3 C3 1.283(3) . ?
N3 C24 1.495(3) . ?
N4 C4 1.274(3) . ?
N4 C31 1.497(3) . ?
N5 C5 1.283(3) . ?
N5 C38 1.497(3) . ?
N6 C6 1.289(3) . ?
N6 C45 1.494(3) . ?
C1 C7 1.517(4) . ?
C2 C14 1.523(4) . ?
C3 C21 1.518(4) . ?
C4 C28 1.518(3) . ?
C5 C35 1.527(3) . ?
C6 C42 1.515(4) . ?
C7 C8 1.520(4) . ?
C7 C9 1.528(4) . ?
C7 H7 1.0000 . ?
C8 H8A 0.9800 . ?
C8 H8B 0.9800 . ?
C8 H8C 0.9800 . ?
C9 H9A 0.9800 . ?
C9 H9B 0.9800 . ?
C9 H9C 0.9800 . ?
C10 C12 1.518(4) . ?
C10 C13 1.535(4) . ?
C10 C11 1.536(4) . ?
C11 H11A 0.9800 . ?
C11 H11B 0.9800 . ?
C11 H11C 0.9800 . ?
C12 H12A 0.9800 . ?
C12 H12B 0.9800 . ?
C12 H12C 0.9800 . ?
C13 H13A 0.9800 . ?
C13 H13B 0.9800 . ?
C13 H13C 0.9800 . ?
C14 C15 1.515(4) . ?
C14 C16 1.529(4) . ?
C14 H14 1.0000 . ?
C15 H15A 0.9800 . ?
C15 H15B 0.9800 . ?
C15 H15C 0.9800 . ?
C16 H16A 0.9800 . ?
C16 H16B 0.9800 . ?
C16 H16C 0.9800 . ?
C17 C19 1.517(4) . ?
C17 C18 1.529(4) . ?
C17 C20 1.545(4) . ?
C18 H18A 0.9800 . ?
C18 H18B 0.9800 . ?
C18 H18C 0.9800 . ?
C19 H19A 0.9800 . ?
C19 H19B 0.9800 . ?
C19 H19C 0.9800 . ?
C20 H20A 0.9800 . ?
C20 H20B 0.9800 . ?
C20 H20C 0.9800 . ?
C21 C22 1.528(4) . ?
C21 C23 1.537(4) . ?
C21 H21 1.0000 . ?
C22 H22A 0.9800 . ?
C22 H22B 0.9800 . ?
C22 H22C 0.9800 . ?
C23 H23A 0.9800 . ?
C23 H23B 0.9800 . ?
C23 H23C 0.9800 . ?
C24 C27 1.531(4) . ?
C24 C26 1.535(4) . ?
C24 C25 1.537(4) . ?
C25 H25A 0.9800 . ?
C25 H25B 0.9800 . ?
C25 H25C 0.9800 . ?
C26 H26A 0.9800 . ?
C26 H26B 0.9800 . ?
C26 H26C 0.9800 . ?
C27 H27A 0.9800 . ?
C27 H27B 0.9800 . ?
C27 H27C 0.9800 . ?
C28 C30 1.525(4) . ?
C28 C29 1.536(4) . ?
C28 H28 1.0000 . ?
C29 H29A 0.9800 . ?
C29 H29B 0.9800 . ?
C29 H29C 0.9800 . ?
C30 H30A 0.9800 . ?
C30 H30B 0.9800 . ?
C30 H30C 0.9800 . ?
C31 C32 1.526(4) . ?
C31 C33 1.531(4) . ?
C31 C34 1.540(4) . ?
C32 H32A 0.9800 . ?
C32 H32B 0.9800 . ?
C32 H32C 0.9800 . ?
C33 H33A 0.9800 . ?
C33 H33B 0.9800 . ?
C33 H33C 0.9800 . ?
C34 H34A 0.9800 . ?
C34 H34B 0.9800 . ?
C34 H34C 0.9800 . ?
C35 C37 1.523(4) . ?
C35 C36 1.530(4) . ?
C35 H35 1.0000 . ?
C36 H36A 0.9800 . ?
C36 H36B 0.9800 . ?
C36 H36C 0.9800 . ?
C37 H37A 0.9800 . ?
C37 H37B 0.9800 . ?
C37 H37C 0.9800 . ?
C38 C39 1.526(4) . ?
C38 C41 1.530(4) . ?
C38 C40 1.534(4) . ?
C39 H39A 0.9800 . ?
C39 H39B 0.9800 . ?
C39 H39C 0.9800 . ?
C40 H40A 0.9800 . ?
C40 H40B 0.9800 . ?
C40 H40C 0.9800 . ?
C41 H41A 0.9800 . ?
C41 H41B 0.9800 . ?
C41 H41C 0.9800 . ?
C42 C44 1.522(5) . ?
C42 C43 1.547(5) . ?
C42 H42 1.0000 . ?
C43 H43A 0.9800 . ?
C43 H43B 0.9800 . ?
C43 H43C 0.9800 . ?
C44 H44A 0.9800 . ?
C44 H44B 0.9800 . ?
C44 H44C 0.9800 . ?
C45 C46 1.529(4) . ?
C45 C48 1.532(4) . ?
C45 C47 1.539(4) . ?
C46 H46A 0.9800 . ?
C46 H46B 0.9800 . ?
C46 H46C 0.9800 . ?
C47 H47A 0.9800 . ?
C47 H47B 0.9800 . ?
C47 H47C 0.9800 . ?
C48 H48A 0.9800 . ?
C48 H48B 0.9800 . ?
C48 H48C 0.9800 . ?
O1 C51 1.382(6) . ?
O1 C54 1.431(7) . ?
C51 C52 1.507(7) . ?
C51 H51A 0.9900 . ?
C51 H51B 0.9900 . ?
C52 C53 1.535(7) . ?
C52 H52A 0.9900 . ?
C52 H52B 0.9900 . ?
C53 C54 1.476(7) . ?
C53 H53A 0.9900 . ?
C53 H53B 0.9900 . ?
C54 H54A 0.9900 . ?
C54 H54B 0.9900 . ?

loop_
_geom_torsion_atom_site_label_1
_geom_torsion_atom_site_label_2
_geom_torsion_atom_site_label_3
_geom_torsion_atom_site_label_4
_geom_torsion
_geom_torsion_site_symmetry_1
_geom_torsion_site_symmetry_2
_geom_torsion_site_symmetry_3
_geom_torsion_site_symmetry_4
_geom_torsion_publ_flag
C10 N1 C1 C7 5.0(4) . . . . ?
Cd1 N1 C1 C7 -174.9(2) . . . . ?
C10 N1 C1 S1 -176.3(2) . . . . ?
Cd1 N1 C1 S1 3.8(2) . . . . ?
Cd1 S1 C1 N1 -3.6(2) . . . . ?
Cd1 S1 C1 C7 175.3(2) . . . . ?
C17 N2 C2 C14 -8.8(4) . . . . ?
Cd1 N2 C2 C14 165.2(2) . . . . ?
C17 N2 C2 S2 174.53(19) . . . . ?
Cd1 N2 C2 S2 -11.4(2) . . . . ?
Cd2 S2 C2 N2 -69.3(2) . . . . ?
Cd1 S2 C2 N2 9.30(18) . . . . ?
Cd2 S2 C2 C14 113.66(18) . . . . ?
Cd1 S2 C2 C14 -167.8(2) . . . . ?
C24 N3 C3 C21 -2.5(5) . . . . ?
Cd1 N3 C3 C21 161.0(2) . . . . ?
C24 N3 C3 S3 -178.1(2) . . . . ?
Cd1 N3 C3 S3 -14.6(2) . . . . ?
Cd2 S3 C3 N3 -66.5(2) . . . . ?
Cd1 S3 C3 N3 12.6(2) . . . . ?
Cd2 S3 C3 C21 117.22(19) . . . . ?
Cd1 S3 C3 C21 -163.7(2) . . . . ?
C31 N4 C4 C28 2.4(4) . . . . ?
Cd3 N4 C4 C28 -160.8(2) . . . . ?
C31 N4 C4 S4 179.00(19) . . . . ?
Cd3 N4 C4 S4 15.9(2) . . . . ?
Cd2 S4 C4 N4 68.4(2) . . . . ?
Cd3 S4 C4 N4 -13.39(18) . . . . ?
Cd2 S4 C4 C28 -114.47(17) . . . . ?
Cd3 S4 C4 C28 163.72(19) . . . . ?
C38 N5 C5 C35 4.0(4) . . . . ?
Cd3 N5 C5 C35 -175.1(2) . . . . ?
C38 N5 C5 S5 179.2(2) . . . . ?
Cd3 N5 C5 S5 0.1(2) . . . . ?
Cd2 S5 C5 N5 82.2(2) . . . . ?
Cd3 S5 C5 N5 -0.09(19) . . . . ?
Cd2 S5 C5 C35 -101.97(19) . . . . ?
Cd3 S5 C5 C35 175.8(2) . . . . ?
C45 N6 C6 C42 1.8(4) . . . . ?
Cd3 N6 C6 C42 -177.9(2) . . . . ?
C45 N6 C6 S6 -178.1(2) . . . . ?
Cd3 N6 C6 S6 2.3(2) . . . . ?
Cd3 S6 C6 N6 -2.08(19) . . . . ?
Cd3 S6 C6 C42 178.1(2) . . . . ?
N1 C1 C7 C8 -119.6(3) . . . . ?
S1 C1 C7 C8 61.6(3) . . . . ?
N1 C1 C7 C9 116.2(3) . . . . ?
S1 C1 C7 C9 -62.5(3) . . . . ?
C1 N1 C10 C12 175.2(3) . . . . ?
Cd1 N1 C10 C12 -4.9(4) . . . . ?
C1 N1 C10 C13 59.2(4) . . . . ?
Cd1 N1 C10 C13 -121.0(3) . . . . ?
C1 N1 C10 C11 -67.0(4) . . . . ?
Cd1 N1 C10 C11 112.8(3) . . . . ?
N2 C2 C14 C15 116.8(3) . . . . ?
S2 C2 C14 C15 -66.6(3) . . . . ?
N2 C2 C14 C16 -119.1(3) . . . . ?
S2 C2 C14 C16 57.5(3) . . . . ?
C2 N2 C17 C19 -167.4(3) . . . . ?
Cd1 N2 C17 C19 19.8(3) . . . . ?
C2 N2 C17 C18 75.3(3) . . . . ?
Cd1 N2 C17 C18 -97.5(3) . . . . ?
C2 N2 C17 C20 -50.6(3) . . . . ?
Cd1 N2 C17 C20 136.6(2) . . . . ?
N3 C3 C21 C22 116.9(3) . . . . ?
S3 C3 C21 C22 -67.5(3) . . . . ?
N3 C3 C21 C23 -119.3(3) . . . . ?
S3 C3 C21 C23 56.4(3) . . . . ?
C3 N3 C24 C27 70.3(3) . . . . ?
Cd1 N3 C24 C27 -89.1(3) . . . . ?
C3 N3 C24 C26 -172.2(3) . . . . ?
Cd1 N3 C24 C26 28.3(3) . . . . ?
C3 N3 C24 C25 -55.4(4) . . . . ?
Cd1 N3 C24 C25 145.1(2) . . . . ?
N4 C4 C28 C30 -117.5(3) . . . . ?
S4 C4 C28 C30 65.8(3) . . . . ?
N4 C4 C28 C29 118.6(3) . . . . ?
S4 C4 C28 C29 -58.1(3) . . . . ?
C4 N4 C31 C32 175.1(3) . . . . ?
Cd3 N4 C31 C32 -25.8(3) . . . . ?
C4 N4 C31 C33 -68.3(3) . . . . ?
Cd3 N4 C31 C33 90.8(3) . . . . ?
C4 N4 C31 C34 57.9(3) . . . . ?
Cd3 N4 C31 C34 -142.91(19) . . . . ?
N5 C5 C35 C37 -125.2(3) . . . . ?
S5 C5 C35 C37 59.6(3) . . . . ?
N5 C5 C35 C36 110.4(3) . . . . ?
S5 C5 C35 C36 -64.8(3) . . . . ?
C5 N5 C38 C39 69.9(3) . . . . ?
Cd3 N5 C38 C39 -111.2(2) . . . . ?
C5 N5 C38 C41 -173.6(3) . . . . ?
Cd3 N5 C38 C41 5.3(3) . . . . ?
C5 N5 C38 C40 -56.5(4) . . . . ?
Cd3 N5 C38 C40 122.4(2) . . . . ?
N6 C6 C42 C44 -121.1(3) . . . . ?
S6 C6 C42 C44 58.8(3) . . . . ?
N6 C6 C42 C43 115.1(3) . . . . ?
S6 C6 C42 C43 -65.1(3) . . . . ?
C6 N6 C45 C46 -179.4(3) . . . . ?
Cd3 N6 C45 C46 0.1(4) . . . . ?
C6 N6 C45 C48 64.1(4) . . . . ?
Cd3 N6 C45 C48 -116.4(3) . . . . ?
C6 N6 C45 C47 -62.9(4) . . . . ?
Cd3 N6 C45 C47 116.6(3) . . . . ?
C54 O1 C51 C52 15.8(7) . . . . ?
O1 C51 C52 C53 6.5(7) . . . . ?
C51 C52 C53 C54 -25.0(6) . . . . ?
C51 O1 C54 C53 -33.1(7) . . . . ?
C52 C53 C54 O1 35.9(6) . . . . ?
